data_7037020
loop_
_publ_author_name
'Lin, Xinsong'
'Tabassum, Danisa'
'Mar, Arthur'

_publ_section_title
;
 Narrowing the gap: from semiconductor to semimetal in the homologous
 series of rare-earth zinc arsenides RE2-yZn4As4&#x00B7;n(REAs) and
 Mn-substituted derivatives RE2-yMnxZn4-xAs4&#x00B7;n(REAs) (RE = La-Nd,
 Sm, Gd).
;
_journal_issue 46
_journal_name_full 'Dalton transactions (Cambridge, England : 2003)'
_journal_page_first 20254
_journal_page_last 20264
_journal_paper_doi 10.1039/c5dt03596a
_journal_volume 44
_journal_year 2015
_chemical_formula_structural 'Nd3.33 Mn0.93 Zn3.07 As6'
_chemical_formula_sum 'As6 Mn0.93 Nd3.33 Zn3.07'
_chemical_formula_weight 1182.07
_chemical_name_common 'neodymium manganese zinc arsenide (3.3/0.9/3.1/6)'
_chemical_name_systematic 'neodymium manganese zinc arsenide (3.3/0.9/3.1/6)'
_space_group_crystal_system trigonal
_space_group_IT_number 166
_space_group_name_Hall '-R 3 2"'
_space_group_name_H-M_alt 'R -3 m :H'
_symmetry_space_group_name_Hall '-R 3 2"'
_symmetry_space_group_name_H-M 'R -3 m :H'
_atom_sites_solution_primary direct
_atom_sites_solution_secondary difmap
_audit_creation_method SHELXL-2013
_cell_angle_alpha 90
_cell_angle_beta 90
_cell_angle_gamma 120
_cell_formula_units_Z 3
_cell_length_a 4.1788(7)
_cell_length_b 4.1788(7)
_cell_length_c 61.727(10)
_cell_measurement_reflns_used 1377
_cell_measurement_temperature 296(2)
_cell_measurement_theta_max 30.68
_cell_measurement_theta_min 4.95
_cell_volume 933.5(3)
_computing_cell_refinement 'Bruker SAINT 7.68A (Bruker, 2009)'
_computing_data_collection 'Bruker APEX 2 (Bruker, 2008)'
_computing_data_reduction 'Bruker SAINT 7.68A'
_computing_molecular_graphics 'ATOMS 5.1 (Dowty, 1999)'
_computing_publication_material 'Bruker SHELXTL'
_computing_structure_refinement 'Bruker SHELXTL'
_computing_structure_solution 'Bruker SHELXTL'
_diffrn_ambient_temperature 296(2)
_diffrn_measured_fraction_theta_full 0.996
_diffrn_measured_fraction_theta_max 0.995
_diffrn_measurement_device_type 'Bruker PLATFORM/SMART APEX II CCD'
_diffrn_measurement_method '\w and \f scans'
_diffrn_radiation_type MoK\a
_diffrn_radiation_wavelength 0.71073
_diffrn_reflns_av_R_equivalents 0.0491
_diffrn_reflns_av_unetI/netI 0.0227
_diffrn_reflns_laue_measured_fraction_full 0.996
_diffrn_reflns_laue_measured_fraction_max 0.995
_diffrn_reflns_limit_h_max 6
_diffrn_reflns_limit_h_min -6
_diffrn_reflns_limit_k_max 6
_diffrn_reflns_limit_k_min -6
_diffrn_reflns_limit_l_max 93
_diffrn_reflns_limit_l_min -93
_diffrn_reflns_number 4476
_diffrn_reflns_point_group_measured_fraction_full 0.996
_diffrn_reflns_point_group_measured_fraction_max 0.995
_diffrn_reflns_theta_full 25.242
_diffrn_reflns_theta_max 33.176
_diffrn_reflns_theta_min 1.980
_diffrn_source 'fine-focus sealed tube'
_exptl_absorpt_coefficient_mu 36.136
_exptl_absorpt_correction_T_max 0.6362
_exptl_absorpt_correction_T_min 0.3335
_exptl_absorpt_correction_type numerical
_exptl_absorpt_process_details 'Bruker SHELXTL (Sheldrick, 2013)'
_exptl_crystal_colour black
_exptl_crystal_density_diffrn 6.308
_exptl_crystal_density_method 'not measured'
_exptl_crystal_description irregular
_exptl_crystal_F_000 1540
_exptl_crystal_size_max 0.042
_exptl_crystal_size_mid 0.032
_exptl_crystal_size_min 0.019
_refine_diff_density_max 2.048
_refine_diff_density_min -2.883
_refine_diff_density_rms 0.303
_refine_ls_extinction_coef 0.00023(4)
_refine_ls_extinction_expression Fc^*^=kFc[1+0.001xFc^2^\l^3^/sin(2\q)]^-1/4^
_refine_ls_extinction_method SHELXL
_refine_ls_goodness_of_fit_ref 1.080
_refine_ls_hydrogen_treatment undef
_refine_ls_matrix_type full
_refine_ls_number_parameters 28
_refine_ls_number_reflns 546
_refine_ls_number_restraints 0
_refine_ls_restrained_S_all 1.080
_refine_ls_R_factor_all 0.0378
_refine_ls_R_factor_gt 0.0258
_refine_ls_shift/su_max 0.002
_refine_ls_shift/su_mean 0.000
_refine_ls_structure_factor_coef Fsqd
_refine_ls_weighting_details 'w=1/[\s^2^(Fo^2^)+(0.0221P)^2^+11.6135P] where P=(Fo^2^+2Fc^2^)/3'
_refine_ls_weighting_scheme calc
_refine_ls_wR_factor_gt 0.0523
_refine_ls_wR_factor_ref 0.0563
_reflns_Friedel_coverage 0.000
_reflns_number_gt 440
_reflns_number_total 546
_reflns_threshold_expression 'I > 2\s(I)'
_cod_data_source_file c5dt03596a3.cif
_cod_data_source_block Nd4-x(Mn,Zn)4As6
_cod_depositor_comments 'Adding full bibliography for 7037017--7037025.cif.'
_cod_database_code 7037020
_shelx_space_group_comment
;
The symmetry employed for this shelxl refinement is uniquely defined
by the following loop, which should always be used as a source of
symmetry information in preference to the above space-group names.
They are only intended as comments.
;
_shelx_estimated_absorpt_t_min 0.312
_shelx_estimated_absorpt_t_max 0.547
_shelxl_version_number 2013-4

loop_
_space_group_symop_operation_xyz
'x, y, z'
'-y, x-y, z'
'-x+y, -x, z'
'y, x, -z'
'x-y, -y, -z'
'-x, -x+y, -z'
'x+2/3, y+1/3, z+1/3'
'-y+2/3, x-y+1/3, z+1/3'
'-x+y+2/3, -x+1/3, z+1/3'
'y+2/3, x+1/3, -z+1/3'
'x-y+2/3, -y+1/3, -z+1/3'
'-x+2/3, -x+y+1/3, -z+1/3'
'x+1/3, y+2/3, z+2/3'
'-y+1/3, x-y+2/3, z+2/3'
'-x+y+1/3, -x+2/3, z+2/3'
'y+1/3, x+2/3, -z+2/3'
'x-y+1/3, -y+2/3, -z+2/3'
'-x+1/3, -x+y+2/3, -z+2/3'
'-x, -y, -z'
'y, -x+y, -z'
'x-y, x, -z'
'-y, -x, z'
'-x+y, y, z'
'x, x-y, z'
'-x+2/3, -y+1/3, -z+1/3'
'y+2/3, -x+y+1/3, -z+1/3'
'x-y+2/3, x+1/3, -z+1/3'
'-y+2/3, -x+1/3, z+1/3'
'-x+y+2/3, y+1/3, z+1/3'
'x+2/3, x-y+1/3, z+1/3'
'-x+1/3, -y+2/3, -z+2/3'
'y+1/3, -x+y+2/3, -z+2/3'
'x-y+1/3, x+2/3, -z+2/3'
'-y+1/3, -x+2/3, z+2/3'
'-x+y+1/3, y+2/3, z+2/3'
'x+1/3, x-y+2/3, z+2/3'

loop_
_atom_site_label
_atom_site_type_symbol
_atom_site_fract_x
_atom_site_fract_y
_atom_site_fract_z
_atom_site_U_iso_or_equiv
_atom_site_adp_type
_atom_site_occupancy
_atom_site_site_symmetry_order
_atom_site_calc_flag
_atom_site_refinement_flags_posn
_atom_site_refinement_flags_adp
_atom_site_refinement_flags_occupancy
Nd1 Nd 0.0000 0.0000 0.38917(2) 0.01055(14) Uani 1 6 d S T P
Nd2 Nd 0.0000 0.0000 0.5000 0.0234(8) Uani 0.339(4) 12 d S T .
Nd3 Nd 0.0000 0.0000 0.0000 0.00918(16) Uani 1 12 d S T P
Zn1 Zn 0.0000 0.0000 0.12967(3) 0.0259(5) Uani 0.722(4) 6 d S T P
Mn1 Mn 0.0000 0.0000 0.14757(12) 0.0259(5) Uani 0.279(4) 6 d S T P
Zn2 Zn 0.0000 0.0000 0.23396(2) 0.0186(4) Uani 0.82(3) 6 d S T P
Mn2 Mn 0.0000 0.0000 0.23396(2) 0.0186(4) Uani 0.18(3) 6 d S T P
As1 As 0.0000 0.0000 0.08504(2) 0.0119(2) Uani 1 6 d S T P
As2 As 0.0000 0.0000 0.19321(2) 0.0169(2) Uani 1 6 d S T P
As3 As 0.0000 0.0000 0.30506(2) 0.00974(19) Uani 1 6 d S T P

loop_
_atom_site_aniso_label
_atom_site_aniso_U_11
_atom_site_aniso_U_22
_atom_site_aniso_U_33
_atom_site_aniso_U_23
_atom_site_aniso_U_13
_atom_site_aniso_U_12
Nd1 0.00922(17) 0.00922(17) 0.0132(2) 0.000 0.000 0.00461(8)
Nd2 0.0238(10) 0.0238(10) 0.0224(13) 0.000 0.000 0.0119(5)
Nd3 0.0082(2) 0.0082(2) 0.0112(3) 0.000 0.000 0.00408(11)
Zn1 0.0174(6) 0.0174(6) 0.0427(10) 0.000 0.000 0.0087(3)
Mn1 0.0174(6) 0.0174(6) 0.0427(10) 0.000 0.000 0.0087(3)
Zn2 0.0177(5) 0.0177(5) 0.0205(7) 0.000 0.000 0.0089(3)
Mn2 0.0177(5) 0.0177(5) 0.0205(7) 0.000 0.000 0.0089(3)
As1 0.0101(3) 0.0101(3) 0.0153(4) 0.000 0.000 0.00506(16)
As2 0.0153(3) 0.0153(3) 0.0202(5) 0.000 0.000 0.00766(17)
As3 0.0087(3) 0.0087(3) 0.0118(4) 0.000 0.000 0.00436(14)

loop_
_atom_type_symbol
_atom_type_description
_atom_type_scat_dispersion_real
_atom_type_scat_dispersion_imag
_atom_type_scat_source
Mn Mn 0.3368 0.7283 'International Tables Vol C Tables 4.2.6.8 and 6.1.1.4'
Zn Zn 0.2839 1.4301 'International Tables Vol C Tables 4.2.6.8 and 6.1.1.4'
As As 0.0499 2.0058 'International Tables Vol C Tables 4.2.6.8 and 6.1.1.4'
Nd Nd -0.1943 3.0179 'International Tables Vol C Tables 4.2.6.8 and 6.1.1.4'

loop_
_geom_angle_atom_site_label_1
_geom_angle_atom_site_label_2
_geom_angle_atom_site_label_3
_geom_angle
_geom_angle_site_symmetry_1
_geom_angle_site_symmetry_3
As3 Nd1 As3 90.10(2) 31_445 31
As3 Nd1 As3 90.10(2) 31_445 31_545
As3 Nd1 As3 90.10(2) 31 31_545
As3 Nd1 As1 178.43(3) 31_445 7
As3 Nd1 As1 91.006(17) 31 7
As3 Nd1 As1 91.007(17) 31_545 7
As3 Nd1 As1 91.006(17) 31_445 7_445
As3 Nd1 As1 178.43(3) 31 7_445
As3 Nd1 As1 91.007(17) 31_545 7_445
As1 Nd1 As1 87.86(2) 7 7_445
As3 Nd1 As1 91.007(17) 31_445 7_455
As3 Nd1 As1 91.007(17) 31 7_455
As3 Nd1 As1 178.43(3) 31_545 7_455
As1 Nd1 As1 87.86(2) 7 7_455
As1 Nd1 As1 87.86(2) 7_445 7_455
As3 Nd1 Zn2 134.574(10) 31_445 31
As3 Nd1 Zn2 83.27(2) 31 31
As3 Nd1 Zn2 134.573(10) 31_545 31
As1 Nd1 Zn2 44.525(11) 7 31
As1 Nd1 Zn2 95.16(3) 7_445 31
As1 Nd1 Zn2 44.526(10) 7_455 31
As3 Nd1 Mn2 134.574(10) 31_445 31
As3 Nd1 Mn2 83.27(2) 31 31
As3 Nd1 Mn2 134.573(10) 31_545 31
As1 Nd1 Mn2 44.525(11) 7 31
As1 Nd1 Mn2 95.16(3) 7_445 31
As1 Nd1 Mn2 44.526(10) 7_455 31
Zn2 Nd1 Mn2 0.00(3) 31 31
As3 Nd1 Zn2 83.27(2) 31_445 31_445
As3 Nd1 Zn2 134.574(10) 31 31_445
As3 Nd1 Zn2 134.573(10) 31_545 31_445
As1 Nd1 Zn2 95.16(3) 7 31_445
As1 Nd1 Zn2 44.525(11) 7_445 31_445
As1 Nd1 Zn2 44.526(11) 7_455 31_445
Zn2 Nd1 Zn2 70.70(3) 31 31_445
Mn2 Nd1 Zn2 70.70(3) 31 31_445
As3 Nd1 Mn2 83.27(2) 31_445 31_445
As3 Nd1 Mn2 134.574(10) 31 31_445
As3 Nd1 Mn2 134.573(10) 31_545 31_445
As1 Nd1 Mn2 95.16(3) 7 31_445
As1 Nd1 Mn2 44.525(11) 7_445 31_445
As1 Nd1 Mn2 44.526(11) 7_455 31_445
Zn2 Nd1 Mn2 70.70(3) 31 31_445
Mn2 Nd1 Mn2 70.70(3) 31 31_445
Zn2 Nd1 Mn2 0.00(3) 31_445 31_445
As3 Nd1 Zn2 134.573(10) 31_445 31_545
As3 Nd1 Zn2 134.573(10) 31 31_545
As3 Nd1 Zn2 83.27(2) 31_545 31_545
As1 Nd1 Zn2 44.526(11) 7 31_545
As1 Nd1 Zn2 44.526(10) 7_445 31_545
As1 Nd1 Zn2 95.16(3) 7_455 31_545
Zn2 Nd1 Zn2 70.70(3) 31 31_545
Mn2 Nd1 Zn2 70.70(3) 31 31_545
Zn2 Nd1 Zn2 70.70(3) 31_445 31_545
Mn2 Nd1 Zn2 70.70(3) 31_445 31_545
As3 Nd1 Mn2 134.573(10) 31_445 31_545
As3 Nd1 Mn2 134.573(10) 31 31_545
As3 Nd1 Mn2 83.27(2) 31_545 31_545
As1 Nd1 Mn2 44.526(11) 7 31_545
As1 Nd1 Mn2 44.526(10) 7_445 31_545
As1 Nd1 Mn2 95.16(3) 7_455 31_545
Zn2 Nd1 Mn2 70.70(3) 31 31_545
Mn2 Nd1 Mn2 70.70(3) 31 31_545
Zn2 Nd1 Mn2 70.70(3) 31_445 31_545
Mn2 Nd1 Mn2 70.70(3) 31_445 31_545
Zn2 Nd1 Mn2 0.00(3) 31_545 31_545
Mn1 Nd2 Mn1 180.0 31 7_445
Mn1 Nd2 Mn1 102.18(17) 31 31_445
Mn1 Nd2 Mn1 77.82(17) 7_445 31_445
Mn1 Nd2 Mn1 77.82(17) 31 7
Mn1 Nd2 Mn1 102.18(17) 7_445 7
Mn1 Nd2 Mn1 180.0(3) 31_445 7
Mn1 Nd2 Mn1 102.18(17) 31 31_545
Mn1 Nd2 Mn1 77.82(17) 7_445 31_545
Mn1 Nd2 Mn1 102.18(17) 31_445 31_545
Mn1 Nd2 Mn1 77.82(17) 7 31_545
Mn1 Nd2 Mn1 77.82(17) 31 7_455
Mn1 Nd2 Mn1 102.18(17) 7_445 7_455
Mn1 Nd2 Mn1 77.82(17) 31_445 7_455
Mn1 Nd2 Mn1 102.18(17) 7 7_455
Mn1 Nd2 Mn1 180.0(3) 31_545 7_455
Mn1 Nd2 As2 128.19(6) 31 31_445
Mn1 Nd2 As2 51.81(6) 7_445 31_445
Mn1 Nd2 As2 60.23(14) 31_445 31_445
Mn1 Nd2 As2 119.77(14) 7 31_445
Mn1 Nd2 As2 128.19(6) 31_545 31_445
Mn1 Nd2 As2 51.81(6) 7_455 31_445
Mn1 Nd2 As2 51.81(6) 31 7
Mn1 Nd2 As2 128.19(6) 7_445 7
Mn1 Nd2 As2 119.77(14) 31_445 7
Mn1 Nd2 As2 60.23(14) 7 7
Mn1 Nd2 As2 51.81(6) 31_545 7
Mn1 Nd2 As2 128.19(6) 7_455 7
As2 Nd2 As2 180.00(3) 31_445 7
Mn1 Nd2 As2 60.23(14) 31 31
Mn1 Nd2 As2 119.77(14) 7_445 31
Mn1 Nd2 As2 128.19(6) 31_445 31
Mn1 Nd2 As2 51.81(6) 7 31
Mn1 Nd2 As2 128.19(6) 31_545 31
Mn1 Nd2 As2 51.81(6) 7_455 31
As2 Nd2 As2 91.51(2) 31_445 31
As2 Nd2 As2 88.49(2) 7 31
Mn1 Nd2 As2 119.77(14) 31 7_445
Mn1 Nd2 As2 60.23(14) 7_445 7_445
Mn1 Nd2 As2 51.81(6) 31_445 7_445
Mn1 Nd2 As2 128.19(6) 7 7_445
Mn1 Nd2 As2 51.81(6) 31_545 7_445
Mn1 Nd2 As2 128.19(6) 7_455 7_445
As2 Nd2 As2 88.49(2) 31_445 7_445
As2 Nd2 As2 91.51(2) 7 7_445
As2 Nd2 As2 180.0 31 7_445
Mn1 Nd2 As2 128.19(6) 31 31_545
Mn1 Nd2 As2 51.81(6) 7_445 31_545
Mn1 Nd2 As2 128.19(6) 31_445 31_545
Mn1 Nd2 As2 51.81(6) 7 31_545
Mn1 Nd2 As2 60.23(14) 31_545 31_545
Mn1 Nd2 As2 119.77(14) 7_455 31_545
As2 Nd2 As2 91.51(2) 31_445 31_545
As2 Nd2 As2 88.49(2) 7 31_545
As2 Nd2 As2 91.51(2) 31 31_545
As2 Nd2 As2 88.49(2) 7_445 31_545
Mn1 Nd2 As2 51.81(6) 31 7_455
Mn1 Nd2 As2 128.19(6) 7_445 7_455
Mn1 Nd2 As2 51.81(6) 31_445 7_455
Mn1 Nd2 As2 128.19(6) 7 7_455
Mn1 Nd2 As2 119.77(14) 31_545 7_455
Mn1 Nd2 As2 60.23(14) 7_455 7_455
As2 Nd2 As2 88.49(2) 31_445 7_455
As2 Nd2 As2 91.51(2) 7 7_455
As2 Nd2 As2 88.49(2) 31 7_455
As2 Nd2 As2 91.51(2) 7_445 7_455
As2 Nd2 As2 180.00(3) 31_545 7_455
As3 Nd3 As3 180.00(3) 25 13_444
As3 Nd3 As3 89.11(2) 25 25_445
As3 Nd3 As3 90.89(2) 13_444 25_445
As3 Nd3 As3 90.89(2) 25 13_554
As3 Nd3 As3 89.11(2) 13_444 13_554
As3 Nd3 As3 180.00(3) 25_445 13_554
As3 Nd3 As3 90.89(2) 25 13_544
As3 Nd3 As3 89.11(2) 13_444 13_544
As3 Nd3 As3 90.89(2) 25_445 13_544
As3 Nd3 As3 89.11(2) 13_554 13_544
As3 Nd3 As3 89.11(2) 25 25_455
As3 Nd3 As3 90.89(2) 13_444 25_455
As3 Nd3 As3 89.11(2) 25_445 25_455
As3 Nd3 As3 90.89(2) 13_554 25_455
As3 Nd3 As3 180.00(3) 13_544 25_455
Mn1 Zn1 As2 75.04(5) . 25
Mn1 Zn1 As2 75.04(5) . 25_445
As2 Zn1 As2 113.58(4) 25 25_445
Mn1 Zn1 As2 75.04(5) . 25_455
As2 Zn1 As2 113.58(4) 25 25_455
As2 Zn1 As2 113.58(4) 25_445 25_455
Mn1 Zn1 As1 180.0 . .
As2 Zn1 As1 104.96(5) 25 .
As2 Zn1 As1 104.96(5) 25_445 .
As2 Zn1 As1 104.96(5) 25_455 .
Mn1 Zn1 Mn2 127.78(4) . 25_445
As2 Zn1 Mn2 122.68(3) 25 25_445
As2 Zn1 Mn2 52.74(3) 25_445 25_445
As2 Zn1 Mn2 122.68(3) 25_455 25_445
As1 Zn1 Mn2 52.22(4) . 25_445
Mn1 Zn1 Zn2 127.78(4) . 25_445
As2 Zn1 Zn2 122.68(3) 25 25_445
As2 Zn1 Zn2 52.74(3) 25_445 25_445
As2 Zn1 Zn2 122.68(3) 25_455 25_445
As1 Zn1 Zn2 52.22(4) . 25_445
Mn2 Zn1 Zn2 0.00(4) 25_445 25_445
Mn1 Zn1 Mn2 127.78(4) . 25
As2 Zn1 Mn2 52.74(3) 25 25
As2 Zn1 Mn2 122.68(3) 25_445 25
As2 Zn1 Mn2 122.68(3) 25_455 25
As1 Zn1 Mn2 52.22(4) . 25
Mn2 Zn1 Mn2 86.39(5) 25_445 25
Zn2 Zn1 Mn2 86.39(5) 25_445 25
Mn1 Zn1 Zn2 127.78(4) . 25
As2 Zn1 Zn2 52.74(3) 25 25
As2 Zn1 Zn2 122.68(3) 25_445 25
As2 Zn1 Zn2 122.68(3) 25_455 25
As1 Zn1 Zn2 52.22(4) . 25
Mn2 Zn1 Zn2 86.39(5) 25_445 25
Zn2 Zn1 Zn2 86.39(5) 25_445 25
Mn2 Zn1 Zn2 0.00(4) 25 25
Mn1 Zn1 Zn2 127.78(4) . 25_455
As2 Zn1 Zn2 122.68(3) 25 25_455
As2 Zn1 Zn2 122.68(3) 25_445 25_455
As2 Zn1 Zn2 52.74(3) 25_455 25_455
As1 Zn1 Zn2 52.22(4) . 25_455
Mn2 Zn1 Zn2 86.39(5) 25_445 25_455
Zn2 Zn1 Zn2 86.39(5) 25_445 25_455
Mn2 Zn1 Zn2 86.39(5) 25 25_455
Zn2 Zn1 Zn2 86.39(5) 25 25_455
Mn1 Zn1 Mn2 127.78(4) . 25_455
As2 Zn1 Mn2 122.68(3) 25 25_455
As2 Zn1 Mn2 122.68(3) 25_445 25_455
As2 Zn1 Mn2 52.74(3) 25_455 25_455
As1 Zn1 Mn2 52.22(4) . 25_455
Mn2 Zn1 Mn2 86.39(5) 25_445 25_455
Zn2 Zn1 Mn2 86.39(5) 25_445 25_455
Mn2 Zn1 Mn2 86.39(5) 25 25_455
Zn2 Zn1 Mn2 86.39(5) 25 25_455
Zn2 Zn1 Mn2 0.00(4) 25_455 25_455
Mn1 Zn1 Nd2 46.58(3) . 13_554
As2 Zn1 Nd2 58.11(3) 25 13_554
As2 Zn1 Nd2 121.61(8) 25_445 13_554
As2 Zn1 Nd2 58.11(3) 25_455 13_554
As1 Zn1 Nd2 133.42(3) . 13_554
Mn2 Zn1 Nd2 174.36(6) 25_445 13_554
Zn2 Zn1 Nd2 174.36(6) 25_445 13_554
Mn2 Zn1 Nd2 97.704(19) 25 13_554
Zn2 Zn1 Nd2 97.704(19) 25 13_554
Zn2 Zn1 Nd2 97.704(19) 25_455 13_554
Mn2 Zn1 Nd2 97.704(19) 25_455 13_554
Zn1 Mn1 As2 79.21(17) . 25_445
Zn1 Mn1 As2 79.21(17) . 25
As2 Mn1 As2 116.58(11) 25_445 25
Zn1 Mn1 As2 79.21(17) . 25_455
As2 Mn1 As2 116.58(11) 25_445 25_455
As2 Mn1 As2 116.58(11) 25 25_455
Zn1 Mn1 Nd2 116.04(14) . 13_554
As2 Mn1 Nd2 164.7(3) 25_445 13_554
As2 Mn1 Nd2 68.95(4) 25 13_554
As2 Mn1 Nd2 68.95(4) 25_455 13_554
Zn1 Mn1 Nd2 116.04(14) . 13_444
As2 Mn1 Nd2 68.95(4) 25_445 13_444
As2 Mn1 Nd2 164.7(3) 25 13_444
As2 Mn1 Nd2 68.95(4) 25_455 13_444
Nd2 Mn1 Nd2 102.18(17) 13_554 13_444
Zn1 Mn1 Nd2 116.04(14) . 13_544
As2 Mn1 Nd2 68.95(4) 25_445 13_544
As2 Mn1 Nd2 68.95(4) 25 13_544
As2 Mn1 Nd2 164.7(3) 25_455 13_544
Nd2 Mn1 Nd2 102.18(17) 13_554 13_544
Nd2 Mn1 Nd2 102.18(17) 13_444 13_544
Zn1 Mn1 As2 180.0 . .
As2 Mn1 As2 100.79(17) 25_445 .
As2 Mn1 As2 100.79(17) 25 .
As2 Mn1 As2 100.79(17) 25_455 .
Nd2 Mn1 As2 63.96(14) 13_554 .
Nd2 Mn1 As2 63.96(14) 13_444 .
Nd2 Mn1 As2 63.96(14) 13_544 .
As2 Zn2 As1 110.15(3) . 25
As2 Zn2 As1 110.15(3) . 25_445
As1 Zn2 As1 108.79(4) 25 25_445
As2 Zn2 As1 110.15(3) . 25_455
As1 Zn2 As1 108.78(4) 25 25_455
As1 Zn2 As1 108.78(4) 25_445 25_455
As2 Zn2 Zn1 52.22(4) . 25_445
As1 Zn2 Zn1 125.594(19) 25 25_445
As1 Zn2 Zn1 57.93(4) 25_445 25_445
As1 Zn2 Zn1 125.593(19) 25_455 25_445
As2 Zn2 Zn1 52.22(4) . 25
As1 Zn2 Zn1 57.93(4) 25 25
As1 Zn2 Zn1 125.594(19) 25_445 25
As1 Zn2 Zn1 125.593(19) 25_455 25
Zn1 Zn2 Zn1 86.39(5) 25_445 25
As2 Zn2 Zn1 52.22(4) . 25_455
As1 Zn2 Zn1 125.593(19) 25 25_455
As1 Zn2 Zn1 125.593(19) 25_445 25_455
As1 Zn2 Zn1 57.93(4) 25_455 25_455
Zn1 Zn2 Zn1 86.39(5) 25_445 25_455
Zn1 Zn2 Zn1 86.39(5) 25 25_455
As2 Zn2 Nd1 138.080(16) . 31
As1 Zn2 Nd1 55.26(2) 25 31
As1 Zn2 Nd1 111.77(5) 25_445 31
As1 Zn2 Nd1 55.26(2) 25_455 31
Zn1 Zn2 Nd1 169.70(5) 25_445 31
Zn1 Zn2 Nd1 101.06(3) 25 31
Zn1 Zn2 Nd1 101.06(3) 25_455 31
As2 Zn2 Nd1 138.080(16) . 31_445
As1 Zn2 Nd1 111.77(5) 25 31_445
As1 Zn2 Nd1 55.26(2) 25_445 31_445
As1 Zn2 Nd1 55.26(2) 25_455 31_445
Zn1 Zn2 Nd1 101.06(3) 25_445 31_445
Zn1 Zn2 Nd1 169.70(5) 25 31_445
Zn1 Zn2 Nd1 101.06(3) 25_455 31_445
Nd1 Zn2 Nd1 70.70(3) 31 31_445
As2 Zn2 Nd1 138.080(16) . 31_545
As1 Zn2 Nd1 55.26(2) 25 31_545
As1 Zn2 Nd1 55.26(2) 25_445 31_545
As1 Zn2 Nd1 111.77(5) 25_455 31_545
Zn1 Zn2 Nd1 101.06(3) 25_445 31_545
Zn1 Zn2 Nd1 101.06(3) 25 31_545
Zn1 Zn2 Nd1 169.70(5) 25_455 31_545
Nd1 Zn2 Nd1 70.70(3) 31 31_545
Nd1 Zn2 Nd1 70.70(3) 31_445 31_545
Mn2 As1 Zn2 0.00(5) 25 25
Mn2 As1 Mn2 108.79(4) 25 25_445
Zn2 As1 Mn2 108.79(4) 25 25_445
Mn2 As1 Zn2 108.79(4) 25 25_445
Zn2 As1 Zn2 108.79(4) 25 25_445
Mn2 As1 Zn2 0.00(5) 25_445 25_445
Mn2 As1 Mn2 108.79(4) 25 25_455
Zn2 As1 Mn2 108.79(4) 25 25_455
Mn2 As1 Mn2 108.79(4) 25_445 25_455
Zn2 As1 Mn2 108.79(4) 25_445 25_455
Mn2 As1 Zn2 108.79(4) 25 25_455
Zn2 As1 Zn2 108.79(4) 25 25_455
Mn2 As1 Zn2 108.79(4) 25_445 25_455
Zn2 As1 Zn2 108.79(4) 25_445 25_455
Mn2 As1 Zn2 0.00(5) 25_455 25_455
Mn2 As1 Zn1 69.85(3) 25 .
Zn2 As1 Zn1 69.85(3) 25 .
Mn2 As1 Zn1 69.85(3) 25_445 .
Zn2 As1 Zn1 69.85(3) 25_445 .
Mn2 As1 Zn1 69.85(3) 25_455 .
Zn2 As1 Zn1 69.85(3) 25_455 .
Mn2 As1 Nd1 163.39(4) 25 13_444
Zn2 As1 Nd1 163.39(4) 25 13_444
Mn2 As1 Nd1 80.22(2) 25_445 13_444
Zn2 As1 Nd1 80.22(2) 25_445 13_444
Mn2 As1 Nd1 80.22(2) 25_455 13_444
Zn2 As1 Nd1 80.22(2) 25_455 13_444
Zn1 As1 Nd1 126.763(17) . 13_444
Mn2 As1 Nd1 80.22(2) 25 13_554
Zn2 As1 Nd1 80.22(2) 25 13_554
Mn2 As1 Nd1 163.39(4) 25_445 13_554
Zn2 As1 Nd1 163.39(4) 25_445 13_554
Mn2 As1 Nd1 80.22(2) 25_455 13_554
Zn2 As1 Nd1 80.22(2) 25_455 13_554
Zn1 As1 Nd1 126.763(17) . 13_554
Nd1 As1 Nd1 87.86(2) 13_444 13_554
Mn2 As1 Nd1 80.22(2) 25 13_544
Zn2 As1 Nd1 80.22(2) 25 13_544
Mn2 As1 Nd1 80.22(2) 25_445 13_544
Zn2 As1 Nd1 80.22(2) 25_445 13_544
Mn2 As1 Nd1 163.39(4) 25_455 13_544
Zn2 As1 Nd1 163.39(4) 25_455 13_544
Zn1 As1 Nd1 126.762(17) . 13_544
Nd1 As1 Nd1 87.86(2) 13_444 13_544
Nd1 As1 Nd1 87.86(2) 13_554 13_544
Mn1 As2 Mn1 116.58(11) 25_445 25
Mn1 As2 Mn1 116.58(11) 25_445 25_455
Mn1 As2 Mn1 116.58(11) 25 25_455
Mn1 As2 Zn1 121.52(3) 25_445 25
Mn1 As2 Zn1 25.75(17) 25 25
Mn1 As2 Zn1 121.52(3) 25_455 25
Mn1 As2 Zn1 25.75(17) 25_445 25_445
Mn1 As2 Zn1 121.52(3) 25 25_445
Mn1 As2 Zn1 121.52(3) 25_455 25_445
Zn1 As2 Zn1 113.58(4) 25 25_445
Mn1 As2 Zn1 121.52(3) 25_445 25_455
Mn1 As2 Zn1 121.52(3) 25 25_455
Mn1 As2 Zn1 25.75(17) 25_455 25_455
Zn1 As2 Zn1 113.58(4) 25 25_455
Zn1 As2 Zn1 113.58(4) 25_445 25_455
Mn1 As2 Zn2 100.78(17) 25_445 .
Mn1 As2 Zn2 100.78(17) 25 .
Mn1 As2 Zn2 100.78(17) 25_455 .
Zn1 As2 Zn2 75.03(5) 25 .
Zn1 As2 Zn2 75.03(5) 25_445 .
Zn1 As2 Zn2 75.03(5) 25_455 .
Mn1 As2 Mn1 79.22(17) 25_445 .
Mn1 As2 Mn1 79.22(17) 25 .
Mn1 As2 Mn1 79.22(17) 25_455 .
Zn1 As2 Mn1 104.97(5) 25 .
Zn1 As2 Mn1 104.97(5) 25_445 .
Zn1 As2 Mn1 104.97(5) 25_455 .
Zn2 As2 Mn1 180.0 . .
Mn1 As2 Nd2 59.24(10) 25_445 13_444
Mn1 As2 Nd2 135.03(18) 25 13_444
Mn1 As2 Nd2 59.24(10) 25_455 13_444
Zn1 As2 Nd2 160.78(6) 25 13_444
Zn1 As2 Nd2 75.26(3) 25_445 13_444
Zn1 As2 Nd2 75.26(3) 25_455 13_444
Zn2 As2 Nd2 124.184(18) . 13_444
Mn1 As2 Nd2 55.816(18) . 13_444
Mn1 As2 Nd2 135.03(18) 25_445 13_554
Mn1 As2 Nd2 59.24(10) 25 13_554
Mn1 As2 Nd2 59.24(10) 25_455 13_554
Zn1 As2 Nd2 75.26(3) 25 13_554
Zn1 As2 Nd2 160.78(6) 25_445 13_554
Zn1 As2 Nd2 75.26(3) 25_455 13_554
Zn2 As2 Nd2 124.184(18) . 13_554
Mn1 As2 Nd2 55.816(18) . 13_554
Nd2 As2 Nd2 91.52(2) 13_444 13_554
Mn1 As2 Nd2 59.24(10) 25_445 13_544
Mn1 As2 Nd2 59.24(10) 25 13_544
Mn1 As2 Nd2 135.03(18) 25_455 13_544
Zn1 As2 Nd2 75.26(3) 25 13_544
Zn1 As2 Nd2 75.26(3) 25_445 13_544
Zn1 As2 Nd2 160.78(6) 25_455 13_544
Zn2 As2 Nd2 124.184(18) . 13_544
Mn1 As2 Nd2 55.816(18) . 13_544
Nd2 As2 Nd2 91.52(2) 13_444 13_544
Nd2 As2 Nd2 91.52(2) 13_554 13_544
Nd1 As3 Nd1 90.10(2) 31_445 31
Nd1 As3 Nd1 90.10(2) 31_445 31_545
Nd1 As3 Nd1 90.10(2) 31 31_545
Nd1 As3 Nd3 179.31(3) 31_445 7
Nd1 As3 Nd3 90.391(11) 31 7
Nd1 As3 Nd3 90.392(10) 31_545 7
Nd1 As3 Nd3 90.391(11) 31_445 7_445
Nd1 As3 Nd3 179.31(3) 31 7_445
Nd1 As3 Nd3 90.392(11) 31_545 7_445
Nd3 As3 Nd3 89.12(2) 7 7_445
Nd1 As3 Nd3 90.392(11) 31_445 7_455
Nd1 As3 Nd3 90.392(11) 31 7_455
Nd1 As3 Nd3 179.31(3) 31_545 7_455
Nd3 As3 Nd3 89.12(2) 7 7_455
Nd3 As3 Nd3 89.12(2) 7_445 7_455

loop_
_geom_bond_atom_site_label_1
_geom_bond_atom_site_label_2
_geom_bond_distance
_geom_bond_site_symmetry_2
Nd1 As3 2.9522(7) 31_445
Nd1 As3 2.9522(7) 31
Nd1 As3 2.9523(7) 31_545
Nd1 As1 3.0115(7) 7
Nd1 As1 3.0115(7) 7_445
Nd1 As1 3.0115(7) 7_455
Nd1 Zn2 3.6113(11) 31
Nd1 Mn2 3.6113(11) 31
Nd1 Zn2 3.6113(11) 31_445
Nd1 Mn2 3.6113(11) 31_445
Nd1 Zn2 3.6113(11) 31_545
Nd1 Mn2 3.6113(11) 31_545
Nd2 Mn1 2.685(3) 31
Nd2 Mn1 2.685(3) 7_445
Nd2 Mn1 2.685(3) 31_445
Nd2 Mn1 2.685(3) 7
Nd2 Mn1 2.685(3) 31_545
Nd2 Mn1 2.685(3) 7_455
Nd2 As2 2.9166(7) 31_445
Nd2 As2 2.9166(7) 7
Nd2 As2 2.9166(7) 31
Nd2 As2 2.9166(7) 7_445
Nd2 As2 2.9166(7) 31_545
Nd2 As2 2.9166(7) 7_455
Nd3 As3 2.9780(6) 25
Nd3 As3 2.9780(6) 13_444
Nd3 As3 2.9780(6) 25_445
Nd3 As3 2.9780(6) 13_554
Nd3 As3 2.9780(6) 13_544
Nd3 As3 2.9780(6) 25_455
Zn1 Mn1 1.104(7) .
Zn1 As2 2.4973(7) 25
Zn1 As2 2.4973(7) 25_445
Zn1 As2 2.4973(7) 25_455
Zn1 As1 2.755(2) .
Zn1 Mn2 3.0525(16) 25_445
Zn1 Zn2 3.0525(16) 25_445
Zn1 Mn2 3.0525(16) 25
Zn1 Zn2 3.0525(16) 25
Zn1 Zn2 3.0525(16) 25_455
Zn1 Mn2 3.0525(16) 25_455
Zn1 Nd2 3.3217(15) 13_554
Mn1 As2 2.4560(15) 25_445
Mn1 As2 2.4560(15) 25
Mn1 As2 2.4560(15) 25_455
Mn1 Nd2 2.685(3) 13_554
Mn1 Nd2 2.685(3) 13_444
Mn1 Nd2 2.685(3) 13_544
Mn1 As2 2.817(8) .
Zn2 As2 2.5151(17) .
Zn2 As1 2.5699(7) 25
Zn2 As1 2.5699(7) 25_445
Zn2 As1 2.5699(7) 25_455
Zn2 Zn1 3.0526(16) 25_445
Zn2 Zn1 3.0526(16) 25
Zn2 Zn1 3.0526(16) 25_455
Zn2 Nd1 3.6112(11) 31
Zn2 Nd1 3.6112(11) 31_445
Zn2 Nd1 3.6113(11) 31_545
As1 Mn2 2.5699(7) 25
As1 Zn2 2.5699(7) 25
As1 Mn2 2.5699(7) 25_445
As1 Zn2 2.5699(7) 25_445
As1 Mn2 2.5699(7) 25_455
As1 Zn2 2.5699(7) 25_455
As1 Nd1 3.0116(7) 13_444
As1 Nd1 3.0116(7) 13_554
As1 Nd1 3.0116(7) 13_544
As2 Mn1 2.4560(15) 25_445
As2 Mn1 2.4560(15) 25
As2 Mn1 2.4560(15) 25_455
As2 Zn1 2.4973(7) 25
As2 Zn1 2.4973(7) 25_445
As2 Zn1 2.4974(7) 25_455
As2 Nd2 2.9165(7) 13_444
As2 Nd2 2.9165(7) 13_554
As2 Nd2 2.9165(7) 13_544
As3 Nd1 2.9524(7) 31_445
As3 Nd1 2.9524(7) 31
As3 Nd1 2.9524(7) 31_545
As3 Nd3 2.9779(6) 7
As3 Nd3 2.9779(6) 7_445
As3 Nd3 2.9779(6) 7_455
